data_7713688
loop_
_publ_author_name
'Khanzadeh, Atousa'
'Ataie, Saeed'
'Baker, R. Tom'

_publ_section_title
;
 Tetracopper(I) thiolate- and amido-(SNS) complexes and copper-catalyzed
 azide-alkyne cycloaddition in water
;
_journal_name_full 'Dalton Transactions'
_journal_paper_doi 10.1039/D3DT01651J
_journal_year 2023
_chemical_formula_moiety 'C60 H64 Cu4 N4 S8'
_chemical_formula_sum 'C60 H64 Cu4 N4 S8'
_chemical_formula_weight 1351.79
_space_group_crystal_system tetragonal
_space_group_IT_number 114
_space_group_name_Hall 'P -4 2n'
_space_group_name_H-M_alt 'P -4 21 c'
_atom_sites_solution_hydrogens geom
_atom_sites_solution_primary direct
_audit_update_record
;
2022-12-25 deposited with the CCDC.	2023-08-04 downloaded from the CCDC.
;
_cell_angle_alpha 90
_cell_angle_beta 90
_cell_angle_gamma 90
_cell_formula_units_Z 2
_cell_length_a 14.4406(12)
_cell_length_b 14.4406(12)
_cell_length_c 14.0771(12)
_cell_measurement_reflns_used 9843
_cell_measurement_temperature 203(2)
_cell_measurement_theta_max 27.43
_cell_measurement_theta_min 2.89
_cell_volume 2935.5(4)
_computing_cell_refinement 'Bruker SAINT'
_computing_data_collection 'Bruker APEX3'
_computing_data_reduction 'Bruker SAINT'
_computing_structure_refinement 'SHELXL-2018/3 (Sheldrick, 2018)'
_computing_structure_solution
; 
 SHELXT 2014/5 (Sheldrick, 2014)
;
_diffrn_ambient_temperature 203(2)
_diffrn_measured_fraction_theta_full 1.000
_diffrn_measured_fraction_theta_max 1.000
_diffrn_measurement_device_type 'Bruker APEX-II CCD'
_diffrn_measurement_method '\w and \phi scans'
_diffrn_radiation_monochromator graphite
_diffrn_radiation_type MoK\a
_diffrn_radiation_wavelength 0.71073
_diffrn_reflns_av_R_equivalents 0.0782
_diffrn_reflns_av_unetI/netI 0.0368
_diffrn_reflns_Laue_measured_fraction_full 1.000
_diffrn_reflns_Laue_measured_fraction_max 1.000
_diffrn_reflns_limit_h_max 20
_diffrn_reflns_limit_h_min -20
_diffrn_reflns_limit_k_max 20
_diffrn_reflns_limit_k_min -20
_diffrn_reflns_limit_l_max 20
_diffrn_reflns_limit_l_min -20
_diffrn_reflns_number 69134
_diffrn_reflns_point_group_measured_fraction_full 1.000
_diffrn_reflns_point_group_measured_fraction_max 0.999
_diffrn_reflns_theta_full 25.242
_diffrn_reflns_theta_max 30.521
_diffrn_reflns_theta_min 1.994
_exptl_absorpt_coefficient_mu 1.757
_exptl_absorpt_correction_T_max 0.7461
_exptl_absorpt_correction_T_min 0.6857
_exptl_absorpt_correction_type multi-scan
_exptl_absorpt_process_details SADABS
_exptl_crystal_colour gold
_exptl_crystal_density_diffrn 1.529
_exptl_crystal_description needle
_exptl_crystal_F_000 1392
_exptl_crystal_size_max 0.358
_exptl_crystal_size_mid 0.092
_exptl_crystal_size_min 0.075
_refine_diff_density_max 0.642
_refine_diff_density_min -0.258
_refine_diff_density_rms 0.076
_refine_ls_abs_structure_details
;
 Flack x determined using 1385 quotients [(I+)-(I-)]/[(I+)+(I-)]
 (Parsons, Flack and Wagner, Acta Cryst. B69 (2013) 249-259).
;
_refine_ls_abs_structure_Flack 0.002(6)
_refine_ls_extinction_method none
_refine_ls_goodness_of_fit_ref 1.039
_refine_ls_hydrogen_treatment constr
_refine_ls_matrix_type full
_refine_ls_number_parameters 174
_refine_ls_number_reflns 4484
_refine_ls_number_restraints 42
_refine_ls_restrained_S_all 1.055
_refine_ls_R_factor_all 0.0608
_refine_ls_R_factor_gt 0.0373
_refine_ls_shift/su_max 0.000
_refine_ls_shift/su_mean 0.000
_refine_ls_structure_factor_coef Fsqd
_refine_ls_weighting_details 'w=1/[\s^2^(Fo^2^)+(0.0446P)^2^+1.5779P] where P=(Fo^2^+2Fc^2^)/3'
_refine_ls_weighting_scheme calc
_refine_ls_wR_factor_gt 0.0841
_refine_ls_wR_factor_ref 0.0949
_reflns_Friedel_coverage 0.802
_reflns_Friedel_fraction_full 1.000
_reflns_Friedel_fraction_max 0.998
_reflns_number_gt 3550
_reflns_number_total 4484
_reflns_threshold_expression 'I > 2\s(I)'
_cod_data_source_file d3dt01651j2.cif
_cod_data_source_block S0726
_cod_original_cell_volume 2935.5(5)
_cod_database_code 7713688
_shelx_space_group_comment
;
The symmetry employed for this shelxl refinement is uniquely defined
by the following loop, which should always be used as a source of
symmetry information in preference to the above space-group names.
They are only intended as comments.
;
_shelx_shelxl_version_number 2018/3

loop_
_space_group_symop_operation_xyz
'x, y, z'
'-x, -y, z'
'y, -x, -z'
'-y, x, -z'
'-x+1/2, y+1/2, -z+1/2'
'x+1/2, -y+1/2, -z+1/2'
'-y+1/2, -x+1/2, z+1/2'
'y+1/2, x+1/2, z+1/2'

loop_
_atom_site_label
_atom_site_type_symbol
_atom_site_fract_x
_atom_site_fract_y
_atom_site_fract_z
_atom_site_U_iso_or_equiv
_atom_site_adp_type
_atom_site_occupancy
_atom_site_site_symmetry_order
_atom_site_calc_flag
_atom_site_refinement_flags_posn
_atom_site_refinement_flags_adp
_atom_site_refinement_flags_occupancy
_atom_site_disorder_assembly
_atom_site_disorder_group
Cu1 Cu 0.38605(3) 0.55109(3) 0.51025(3) 0.02622(12) Uani 1 1 d . . . . .
S1 S 0.40952(9) 0.66820(9) 0.64219(8) 0.0392(3) Uani 1 1 d . . . . .
S2 S 0.42602(11) 0.63946(12) 0.12389(9) 0.0604(4) Uani 1 1 d . . . . .
N1 N 0.4325(2) 0.6552(2) 0.4382(2) 0.0246(7) Uani 1 1 d . . . . .
C1 C 0.3993(5) 0.7163(5) 0.7585(3) 0.0595(15) Uani 1 1 d . . . . .
H1A H 0.452752 0.754921 0.771649 0.089 Uiso 1 1 calc R U . . .
H1B H 0.396131 0.666714 0.804821 0.089 Uiso 1 1 calc R U . . .
H1C H 0.343461 0.753483 0.762164 0.089 Uiso 1 1 calc R U . . .
C2 C 0.4095(3) 0.7658(3) 0.5669(3) 0.0356(10) Uani 1 1 d . . . . .
C3 C 0.4013(4) 0.8564(4) 0.5993(4) 0.0525(14) Uani 1 1 d . . . . .
H3 H 0.396027 0.868248 0.664784 0.063 Uiso 1 1 calc R U . . .
C4 C 0.4009(5) 0.9290(4) 0.5355(5) 0.0668(18) Uani 1 1 d . . . . .
H4 H 0.396044 0.990069 0.557974 0.080 Uiso 1 1 calc R U . . .
C5 C 0.4075(4) 0.9130(4) 0.4403(5) 0.0561(14) Uani 1 1 d . . . . .
H5 H 0.406592 0.963024 0.397555 0.067 Uiso 1 1 calc R U . . .
C6 C 0.4156(3) 0.8232(3) 0.4064(4) 0.0382(10) Uani 1 1 d . . . . .
H6 H 0.418877 0.812981 0.340496 0.046 Uiso 1 1 calc R U . . .
C7 C 0.4190(3) 0.7479(3) 0.4681(3) 0.0294(9) Uani 1 1 d . . . . .
C8 C 0.4274(3) 0.6405(3) 0.3347(3) 0.0289(9) Uani 1 1 d . . . . .
H8A H 0.451422 0.578501 0.320621 0.035 Uiso 1 1 calc R U . . .
H8AB H 0.468480 0.685305 0.303740 0.035 Uiso 1 1 calc R U . . .
C9 C 0.3315(3) 0.6492(3) 0.2907(3) 0.0317(8) Uani 1 1 d . . . . .
C10 C 0.2526(3) 0.6538(4) 0.3446(4) 0.0441(11) Uani 1 1 d . . . . .
H10 H 0.257303 0.654006 0.411160 0.053 Uiso 1 1 calc R U . . .
C11 C 0.1650(4) 0.6581(5) 0.3019(5) 0.0611(13) Uani 1 1 d . . . . .
H11 H 0.111033 0.660626 0.339160 0.073 Uiso 1 1 calc R U . . .
C12 C 0.1596(5) 0.6584(5) 0.2048(5) 0.0677(14) Uani 1 1 d . . . . .
H12 H 0.100936 0.661145 0.176007 0.081 Uiso 1 1 calc R U . . .
C13 C 0.2364(4) 0.6550(4) 0.1484(5) 0.0606(12) Uani 1 1 d . . . . .
H13 H 0.230488 0.656143 0.081942 0.073 Uiso 1 1 calc R U . . .
C14 C 0.3240(4) 0.6497(3) 0.1906(3) 0.0416(9) Uani 1 1 d . . . . .
C15 C 0.3873(6) 0.6569(5) 0.0031(4) 0.082(2) Uani 1 1 d . . . . .
H15A H 0.370410 0.721286 -0.005905 0.122 Uiso 1 1 calc R U . . .
H15B H 0.333837 0.617922 -0.009211 0.122 Uiso 1 1 calc R U . . .
H15C H 0.436715 0.640675 -0.040503 0.122 Uiso 1 1 calc R U . . .

loop_
_atom_site_aniso_label
_atom_site_aniso_U_11
_atom_site_aniso_U_22
_atom_site_aniso_U_33
_atom_site_aniso_U_23
_atom_site_aniso_U_13
_atom_site_aniso_U_12
Cu1 0.0288(2) 0.0262(2) 0.0236(2) 0.00290(19) 0.0021(2) -0.00118(17)
S1 0.0491(7) 0.0439(6) 0.0245(5) -0.0072(4) 0.0042(5) 0.0061(5)
S2 0.0712(10) 0.0839(11) 0.0262(5) 0.0000(6) -0.0054(6) 0.0203(7)
N1 0.0284(17) 0.0245(16) 0.0210(14) 0.0028(12) 0.0011(12) 0.0025(13)
C1 0.072(4) 0.077(4) 0.030(2) -0.023(3) 0.002(3) 0.012(3)
C2 0.031(2) 0.035(2) 0.041(2) -0.0066(19) 0.0038(18) 0.0029(18)
C3 0.056(3) 0.046(3) 0.055(3) -0.018(2) 0.006(3) 0.004(3)
C4 0.066(4) 0.028(3) 0.106(5) -0.017(3) 0.012(4) 0.000(3)
C5 0.057(3) 0.028(2) 0.083(4) 0.007(3) 0.004(3) -0.002(2)
C6 0.031(2) 0.031(2) 0.053(3) 0.009(2) 0.003(2) -0.0009(18)
C7 0.0229(18) 0.029(2) 0.036(2) 0.0004(16) 0.0011(15) 0.0001(15)
C8 0.027(2) 0.037(2) 0.0230(17) 0.0050(15) 0.0010(15) 0.0025(15)
C9 0.0308(15) 0.030(2) 0.0341(12) 0.0032(11) -0.0095(10) -0.0032(14)
C10 0.0349(14) 0.053(3) 0.0445(17) 0.0082(18) -0.0029(11) 0.0008(14)
C11 0.0429(15) 0.059(3) 0.081(2) 0.012(2) -0.0202(16) -0.001(2)
C12 0.069(2) 0.053(3) 0.081(2) 0.010(2) -0.0226(16) 0.003(2)
C13 0.0656(18) 0.046(3) 0.071(2) 0.010(2) -0.0285(14) 0.0035(15)
C14 0.0582(18) 0.032(2) 0.0342(12) 0.0016(11) -0.0119(11) 0.0070(11)
C15 0.116(6) 0.104(5) 0.025(2) -0.002(3) -0.013(3) 0.012(5)

loop_
_atom_type_symbol
_atom_type_description
_atom_type_scat_dispersion_real
_atom_type_scat_dispersion_imag
_atom_type_scat_source
C C 0.0033 0.0016 'International Tables Vol C Tables 4.2.6.8 and 6.1.1.4'
H H 0.0000 0.0000 'International Tables Vol C Tables 4.2.6.8 and 6.1.1.4'
N N 0.0061 0.0033 'International Tables Vol C Tables 4.2.6.8 and 6.1.1.4'
S S 0.1246 0.1234 'International Tables Vol C Tables 4.2.6.8 and 6.1.1.4'
Cu Cu 0.3201 1.2651 'International Tables Vol C Tables 4.2.6.8 and 6.1.1.4'

loop_
_geom_angle_atom_site_label_1
_geom_angle_atom_site_label_2
_geom_angle_atom_site_label_3
_geom_angle
_geom_angle_site_symmetry_1
_geom_angle_site_symmetry_3
_geom_angle_publ_flag
N1 Cu1 N1 169.26(9) . 4_656 ?
N1 Cu1 S1 79.59(10) . . ?
N1 Cu1 S1 110.70(10) 4_656 . ?
N1 Cu1 Cu1 122.71(10) . 4_656 ?
N1 Cu1 Cu1 48.36(10) 4_656 4_656 ?
S1 Cu1 Cu1 130.90(4) . 4_656 ?
N1 Cu1 Cu1 49.01(10) . 3_566 ?
N1 Cu1 Cu1 129.43(10) 4_656 3_566 ?
S1 Cu1 Cu1 73.88(4) . 3_566 ?
Cu1 Cu1 Cu1 89.275(5) 4_656 3_566 ?
C2 S1 C1 103.9(3) . . ?
C2 S1 Cu1 95.33(15) . . ?
C1 S1 Cu1 157.1(2) . . ?
C14 S2 C15 103.4(3) . . ?
C7 N1 C8 115.1(3) . . ?
C7 N1 Cu1 122.0(3) . . ?
C8 N1 Cu1 112.9(3) . . ?
C7 N1 Cu1 107.4(3) . 3_566 ?
C8 N1 Cu1 111.5(2) . 3_566 ?
Cu1 N1 Cu1 82.63(12) . 3_566 ?
S1 C1 H1A 109.5 . . ?
S1 C1 H1B 109.5 . . ?
H1A C1 H1B 109.5 . . ?
S1 C1 H1C 109.5 . . ?
H1A C1 H1C 109.5 . . ?
H1B C1 H1C 109.5 . . ?
C3 C2 C7 120.1(5) . . ?
C3 C2 S1 123.7(4) . . ?
C7 C2 S1 116.2(3) . . ?
C4 C3 C2 120.0(5) . . ?
C4 C3 H3 120.0 . . ?
C2 C3 H3 120.0 . . ?
C5 C4 C3 120.8(5) . . ?
C5 C4 H4 119.6 . . ?
C3 C4 H4 119.6 . . ?
C4 C5 C6 120.2(5) . . ?
C4 C5 H5 119.9 . . ?
C6 C5 H5 119.9 . . ?
C5 C6 C7 121.2(5) . . ?
C5 C6 H6 119.4 . . ?
C7 C6 H6 119.4 . . ?
C6 C7 N1 123.8(4) . . ?
C6 C7 C2 117.7(4) . . ?
N1 C7 C2 118.5(4) . . ?
N1 C8 C9 115.8(3) . . ?
N1 C8 H8A 108.3 . . ?
C9 C8 H8A 108.3 . . ?
N1 C8 H8AB 108.3 . . ?
C9 C8 H8AB 108.3 . . ?
H8A C8 H8AB 107.4 . . ?
C10 C9 C14 119.2(4) . . ?
C10 C9 C8 122.4(4) . . ?
C14 C9 C8 118.4(4) . . ?
C9 C10 C11 121.0(5) . . ?
C9 C10 H10 119.5 . . ?
C11 C10 H10 119.5 . . ?
C12 C11 C10 118.6(7) . . ?
C12 C11 H11 120.7 . . ?
C10 C11 H11 120.7 . . ?
C13 C12 C11 122.3(7) . . ?
C13 C12 H12 118.8 . . ?
C11 C12 H12 118.8 . . ?
C12 C13 C14 119.3(6) . . ?
C12 C13 H13 120.3 . . ?
C14 C13 H13 120.3 . . ?
C13 C14 C9 119.5(5) . . ?
C13 C14 S2 122.5(4) . . ?
C9 C14 S2 118.0(4) . . ?
S2 C15 H15A 109.5 . . ?
S2 C15 H15B 109.5 . . ?
H15A C15 H15B 109.5 . . ?
S2 C15 H15C 109.5 . . ?
H15A C15 H15C 109.5 . . ?
H15B C15 H15C 109.5 . . ?

loop_
_geom_bond_atom_site_label_1
_geom_bond_atom_site_label_2
_geom_bond_distance
_geom_bond_site_symmetry_2
_geom_bond_publ_flag
Cu1 N1 1.934(3) . ?
Cu1 N1 1.953(3) 4_656 ?
Cu1 S1 2.5347(12) . ?
Cu1 Cu1 2.5665(7) 4_656 ?
Cu1 Cu1 2.5666(7) 3_566 ?
S1 C2 1.764(5) . ?
S1 C1 1.784(5) . ?
S2 C14 1.753(6) . ?
S2 C15 1.808(6) . ?
N1 C7 1.417(5) . ?
N1 C8 1.474(5) . ?
C1 H1A 0.9700 . ?
C1 H1B 0.9700 . ?
C1 H1C 0.9700 . ?
C2 C3 1.391(7) . ?
C2 C7 1.421(6) . ?
C3 C4 1.380(9) . ?
C3 H3 0.9400 . ?
C4 C5 1.363(9) . ?
C4 H4 0.9400 . ?
C5 C6 1.387(7) . ?
C5 H5 0.9400 . ?
C6 C7 1.393(6) . ?
C6 H6 0.9400 . ?
C8 C9 1.522(6) . ?
C8 H8A 0.9800 . ?
C8 H8AB 0.9800 . ?
C9 C10 1.370(7) . ?
C9 C14 1.414(6) . ?
C10 C11 1.402(7) . ?
C10 H10 0.9400 . ?
C11 C12 1.368(9) . ?
C11 H11 0.9400 . ?
C12 C13 1.365(10) . ?
C12 H12 0.9400 . ?
C13 C14 1.400(7) . ?
C13 H13 0.9400 . ?
C15 H15A 0.9700 . ?
C15 H15B 0.9700 . ?
C15 H15C 0.9700 . ?

loop_
_geom_torsion_atom_site_label_1
_geom_torsion_atom_site_label_2
_geom_torsion_atom_site_label_3
_geom_torsion_atom_site_label_4
_geom_torsion
_geom_torsion_site_symmetry_1
_geom_torsion_site_symmetry_2
_geom_torsion_site_symmetry_3
_geom_torsion_site_symmetry_4
_geom_torsion_publ_flag
C1 S1 C2 C3 -1.0(5) . . . . ?
Cu1 S1 C2 C3 166.4(4) . . . . ?
C1 S1 C2 C7 178.7(4) . . . . ?
Cu1 S1 C2 C7 -13.9(4) . . . . ?
C7 C2 C3 C4 1.0(8) . . . . ?
S1 C2 C3 C4 -179.3(5) . . . . ?
C2 C3 C4 C5 0.7(10) . . . . ?
C3 C4 C5 C6 -0.6(11) . . . . ?
C4 C5 C6 C7 -1.3(9) . . . . ?
C5 C6 C7 N1 -176.3(5) . . . . ?
C5 C6 C7 C2 2.9(7) . . . . ?
C8 N1 C7 C6 -9.8(6) . . . . ?
Cu1 N1 C7 C6 -152.9(4) . . . . ?
Cu1 N1 C7 C6 115.0(4) 3_566 . . . ?
C8 N1 C7 C2 171.1(4) . . . . ?
Cu1 N1 C7 C2 28.0(5) . . . . ?
Cu1 N1 C7 C2 -64.1(4) 3_566 . . . ?
C3 C2 C7 C6 -2.7(7) . . . . ?
S1 C2 C7 C6 177.5(3) . . . . ?
C3 C2 C7 N1 176.4(4) . . . . ?
S1 C2 C7 N1 -3.3(6) . . . . ?
C7 N1 C8 C9 -70.9(5) . . . . ?
Cu1 N1 C8 C9 75.5(4) . . . . ?
Cu1 N1 C8 C9 166.5(3) 3_566 . . . ?
N1 C8 C9 C10 -11.3(6) . . . . ?
N1 C8 C9 C14 170.6(4) . . . . ?
C14 C9 C10 C11 0.6(8) . . . . ?
C8 C9 C10 C11 -177.4(5) . . . . ?
C9 C10 C11 C12 -0.6(9) . . . . ?
C10 C11 C12 C13 -0.2(11) . . . . ?
C11 C12 C13 C14 0.8(10) . . . . ?
C12 C13 C14 C9 -0.8(8) . . . . ?
C12 C13 C14 S2 176.9(5) . . . . ?
C10 C9 C14 C13 0.1(8) . . . . ?
C8 C9 C14 C13 178.2(4) . . . . ?
C10 C9 C14 S2 -177.7(4) . . . . ?
C8 C9 C14 S2 0.4(6) . . . . ?
C15 S2 C14 C13 8.8(5) . . . . ?
C15 S2 C14 C9 -173.5(4) . . . . ?
